data_1548040
loop_
_publ_author_name
'Debasis Banerjee'
'Cory M. Simon'
'Anna M. Plonka'
'Radha K. Motkuri'
'Jian Liu'
'Xianyin Chen'
'Berend Smit'
'John B. Parise'
'Maciej Haranczyk'
'Praveen K. Thallapally'

_publ_section_title
;
 Metal-organic framework with optimally selective xenon adsorption and
 separation
;
_journal_name_full 'Nature Communications'
_journal_page_first 11831
_journal_paper_doi 10.1038/ncomms11831
_journal_volume 7
_journal_year 2016
_chemical_formula_sum 'C14 H8 Ca O6 S Xe0.42'
_chemical_formula_weight 399.82
_space_group_IT_number 14
_symmetry_cell_setting monoclinic
_symmetry_space_group_name_Hall '-P 2yn'
_symmetry_space_group_name_H-M 'P 1 21/n 1'
_atom_sites_solution_hydrogens geom
_atom_sites_solution_primary direct
_atom_sites_solution_secondary difmap
_cell_angle_alpha 90.00
_cell_angle_beta 100.897(4)
_cell_angle_gamma 90.00
_cell_formula_units_Z 4
_cell_length_a 11.6193(5)
_cell_length_b 5.5667(2)
_cell_length_c 22.9312(10)
_cell_measurement_temperature 100(2)
_cell_volume 1456.47(11)
_computing_cell_refinement CrysAlisPRO
_computing_data_collection CrysAlisPRO
_computing_data_reduction CrysAlisPRO
_computing_structure_refinement 'SHELXL-97 (Sheldrick, 1997)'
_computing_structure_solution 'SHELXS-97 (Sheldrick, 1990)'
_diffrn_ambient_temperature 100(2)
_diffrn_measured_fraction_theta_full 0.963
_diffrn_measured_fraction_theta_max 0.963
_diffrn_measurement_device_type 'Oxford Gemini'
_diffrn_radiation_monochromator graphite
_diffrn_radiation_source 'fine-focus sealed tube'
_diffrn_radiation_type CuK\a
_diffrn_radiation_wavelength 1.54184
_diffrn_reflns_av_R_equivalents 0.0582
_diffrn_reflns_av_sigmaI/netI 0.0613
_diffrn_reflns_limit_h_max 13
_diffrn_reflns_limit_h_min -14
_diffrn_reflns_limit_k_max 6
_diffrn_reflns_limit_k_min -4
_diffrn_reflns_limit_l_max 28
_diffrn_reflns_limit_l_min -28
_diffrn_reflns_number 5975
_diffrn_reflns_theta_full 74.50
_diffrn_reflns_theta_max 74.50
_diffrn_reflns_theta_min 8.20
_exptl_absorpt_coefficient_mu 12.882
_exptl_absorpt_correction_T_max 0.6986
_exptl_absorpt_correction_T_min 0.2482
_exptl_absorpt_correction_type multi-scan
_exptl_absorpt_process_details CrysAlisPRO
_exptl_crystal_colour colorless
_exptl_crystal_density_diffrn 1.823
_exptl_crystal_density_method 'not measured'
_exptl_crystal_description prism
_exptl_crystal_F_000 795
_exptl_crystal_size_max 0.15
_exptl_crystal_size_mid 0.06
_exptl_crystal_size_min 0.03
_refine_diff_density_max 1.980
_refine_diff_density_min -1.530
_refine_diff_density_rms 0.163
_refine_ls_extinction_method none
_refine_ls_goodness_of_fit_ref 1.325
_refine_ls_hydrogen_treatment constr
_refine_ls_matrix_type full
_refine_ls_number_parameters 209
_refine_ls_number_reflns 2860
_refine_ls_number_restraints 0
_refine_ls_restrained_S_all 1.325
_refine_ls_R_factor_all 0.0835
_refine_ls_R_factor_gt 0.0703
_refine_ls_shift/su_max 0.000
_refine_ls_shift/su_mean 0.000
_refine_ls_structure_factor_coef Fsqd
_refine_ls_weighting_details 'calc w=1/[\s^2^(Fo^2^)+(0.1017P)^2^+2.1650P] where P=(Fo^2^+2Fc^2^)/3'
_refine_ls_weighting_scheme calc
_refine_ls_wR_factor_gt 0.2105
_refine_ls_wR_factor_ref 0.2231
_reflns_number_gt 2344
_reflns_number_total 2860
_reflns_threshold_expression >2sigma(I)
_cod_data_source_file ncomms11831-s2.cif
_cod_data_source_block shelxl-1
_cod_original_cell_volume 1456.47(10)
_cod_original_sg_symbol_H-M 'P 21/n'
_cod_database_code 1548040
_shelx_f_squared_multiplier 1.000

loop_
_symmetry_equiv_pos_as_xyz
'x, y, z'
'-x+1/2, y+1/2, -z+1/2'
'-x, -y, -z'
'x-1/2, -y-1/2, z-1/2'

loop_
_atom_site_label
_atom_site_type_symbol
_atom_site_fract_x
_atom_site_fract_y
_atom_site_fract_z
_atom_site_U_iso_or_equiv
_atom_site_adp_type
_atom_site_occupancy
_atom_site_symmetry_multiplicity
_atom_site_calc_flag
_atom_site_refinement_flags
_atom_site_disorder_assembly
_atom_site_disorder_group
C1 C 0.4932(5) 0.2586(9) 0.2620(2) 0.0128(10) Uani 1 1 d . . .
C2 C 0.3998(5) 0.2111(10) 0.2991(2) 0.0134(10) Uani 1 1 d . . .
C3 C 0.3121(5) 0.3789(10) 0.3001(2) 0.0147(10) Uani 1 1 d . . .
H3 H 0.3142 0.5287 0.2804 0.018 Uiso 1 1 calc R . .
C4 C 0.2208(5) 0.3282(11) 0.3299(2) 0.0168(11) Uani 1 1 d . . .
H4 H 0.1597 0.4413 0.3304 0.020 Uiso 1 1 calc R . .
C5 C 0.2209(5) 0.1096(10) 0.3589(2) 0.0151(11) Uani 1 1 d . . .
C6 C 0.3109(5) -0.0587(10) 0.3603(2) 0.0158(11) Uani 1 1 d . . .
H6 H 0.3110 -0.2042 0.3820 0.019 Uiso 1 1 calc R . .
C7 C 0.4002(5) -0.0088(10) 0.3293(2) 0.0171(11) Uani 1 1 d . . .
H7 H 0.4609 -0.1223 0.3286 0.020 Uiso 1 1 calc R . .
C8 C 0.1490(4) 0.1119(10) 0.4702(2) 0.0138(10) Uani 1 1 d . . .
C9 C 0.1194(5) 0.3340(10) 0.4901(2) 0.0154(10) Uani 1 1 d . . .
H9 H 0.0803 0.4502 0.4630 0.019 Uiso 1 1 calc R . .
C10 C 0.1482(5) 0.3837(10) 0.5508(2) 0.0159(11) Uani 1 1 d . . .
H10 H 0.1298 0.5361 0.5652 0.019 Uiso 1 1 calc R . .
C11 C 0.2036(5) 0.2114(10) 0.5900(2) 0.0142(10) Uani 1 1 d . . .
C12 C 0.2367(5) -0.0095(10) 0.5693(2) 0.0151(10) Uani 1 1 d . . .
H12 H 0.2775 -0.1241 0.5962 0.018 Uiso 1 1 calc R . .
C13 C 0.2095(5) -0.0602(10) 0.5088(2) 0.0152(10) Uani 1 1 d . . .
H13 H 0.2317 -0.2090 0.4939 0.018 Uiso 1 1 calc R . .
C14 C 0.2275(4) 0.2624(9) 0.6557(2) 0.0118(10) Uani 1 1 d . . .
O1 O 0.5124(3) 0.4755(7) 0.25221(16) 0.0168(8) Uani 1 1 d . . .
O2 O 0.5409(3) 0.0808(7) 0.24372(16) 0.0184(8) Uani 1 1 d . . .
O3 O 0.0054(3) 0.1958(7) 0.37124(15) 0.0155(8) Uani 1 1 d . . .
O4 O 0.0866(3) -0.2204(7) 0.39054(16) 0.0158(8) Uani 1 1 d . . .
O5 O 0.2371(3) 0.4768(7) 0.67265(16) 0.0151(8) Uani 1 1 d . . .
O6 O 0.2406(3) 0.0850(7) 0.69066(16) 0.0152(8) Uani 1 1 d . . .
S1 S 0.10323(11) 0.0364(2) 0.39414(5) 0.0123(3) Uani 1 1 d . . .
Ca1 Ca 0.63720(8) 0.74331(17) 0.22117(4) 0.0095(3) Uani 1 1 d . . .
Xe1 Xe 0.5153(2) 0.5594(5) 0.51174(13) 0.0985(11) Uani 0.421(3) 1 d P . .

loop_
_atom_site_aniso_label
_atom_site_aniso_U_11
_atom_site_aniso_U_22
_atom_site_aniso_U_33
_atom_site_aniso_U_23
_atom_site_aniso_U_13
_atom_site_aniso_U_12
C1 0.012(2) 0.015(3) 0.011(2) 0.0002(17) 0.0014(18) 0.0034(19)
C2 0.014(2) 0.017(3) 0.009(2) -0.0001(18) 0.0012(18) 0.000(2)
C3 0.020(3) 0.012(2) 0.011(2) 0.0006(18) 0.0026(18) 0.002(2)
C4 0.019(3) 0.016(3) 0.016(2) -0.001(2) 0.0043(19) 0.001(2)
C5 0.017(3) 0.014(3) 0.014(2) -0.0033(19) 0.0014(19) 0.001(2)
C6 0.019(3) 0.014(3) 0.015(2) 0.0016(19) 0.0043(19) -0.001(2)
C7 0.019(3) 0.014(3) 0.018(2) 0.003(2) 0.004(2) 0.001(2)
C8 0.014(2) 0.016(3) 0.010(2) 0.0014(18) 0.0003(17) -0.001(2)
C9 0.017(2) 0.012(2) 0.017(2) 0.003(2) 0.0050(19) 0.002(2)
C10 0.020(3) 0.013(2) 0.015(2) 0.0018(19) 0.0040(19) -0.003(2)
C11 0.015(2) 0.017(3) 0.010(2) 0.0000(19) 0.0018(18) -0.001(2)
C12 0.017(2) 0.014(3) 0.013(2) 0.0027(19) 0.0020(18) 0.004(2)
C13 0.022(3) 0.012(2) 0.011(2) -0.0016(19) 0.0031(19) 0.003(2)
C14 0.011(2) 0.014(2) 0.010(2) 0.0001(17) 0.0021(18) 0.0005(19)
O1 0.0211(19) 0.0143(19) 0.0159(17) 0.0042(14) 0.0061(14) -0.0074(16)
O2 0.0204(19) 0.018(2) 0.0173(18) -0.0012(15) 0.0048(14) 0.0053(16)
O3 0.0161(18) 0.022(2) 0.0083(16) -0.0001(14) 0.0021(13) 0.0004(16)
O4 0.0182(19) 0.017(2) 0.0122(17) 0.0031(14) 0.0038(14) -0.0016(16)
O5 0.0163(18) 0.0152(18) 0.0147(17) -0.0033(14) 0.0051(13) -0.0007(15)
O6 0.0171(18) 0.0144(18) 0.0137(17) 0.0034(13) 0.0020(13) 0.0001(15)
S1 0.0148(6) 0.0133(6) 0.0090(6) -0.0002(4) 0.0029(4) 0.0000(5)
Ca1 0.0122(5) 0.0085(5) 0.0078(5) -0.0003(3) 0.0020(3) -0.0001(4)
Xe1 0.0640(15) 0.100(2) 0.116(2) -0.0118(14) -0.0225(12) 0.0345(15)

loop_
_atom_type_symbol
_atom_type_description
_atom_type_scat_dispersion_real
_atom_type_scat_dispersion_imag
_atom_type_scat_source
C C 0.0181 0.0091 'International Tables Vol C Tables 4.2.6.8 and 6.1.1.4'
H H 0.0000 0.0000 'International Tables Vol C Tables 4.2.6.8 and 6.1.1.4'
O O 0.0492 0.0322 'International Tables Vol C Tables 4.2.6.8 and 6.1.1.4'
S S 0.3331 0.5567 'International Tables Vol C Tables 4.2.6.8 and 6.1.1.4'
Ca Ca 0.3641 1.2855 'International Tables Vol C Tables 4.2.6.8 and 6.1.1.4'
Xe Xe -0.5179 7.3500 'International Tables Vol C Tables 4.2.6.8 and 6.1.1.4'

loop_
_geom_angle_atom_site_label_1
_geom_angle_atom_site_label_2
_geom_angle_atom_site_label_3
_geom_angle
_geom_angle_site_symmetry_1
_geom_angle_site_symmetry_3
O2 C1 O1 126.8(5) . .
O2 C1 C2 117.4(5) . .
O1 C1 C2 115.8(5) . .
C3 C2 C7 120.8(5) . .
C3 C2 C1 119.7(5) . .
C7 C2 C1 119.4(5) . .
C2 C3 C4 120.1(5) . .
C5 C4 C3 118.7(5) . .
C4 C5 C6 122.2(5) . .
C4 C5 S1 119.5(4) . .
C6 C5 S1 118.4(4) . .
C7 C6 C5 118.7(5) . .
C6 C7 C2 119.5(5) . .
C9 C8 C13 122.0(5) . .
C9 C8 S1 119.2(4) . .
C13 C8 S1 118.7(4) . .
C8 C9 C10 118.5(5) . .
C11 C10 C9 120.3(5) . .
C10 C11 C12 120.7(5) . .
C10 C11 C14 119.6(5) . .
C12 C11 C14 119.7(5) . .
C13 C12 C11 119.5(5) . .
C12 C13 C8 118.9(5) . .
O5 C14 O6 123.7(5) . .
O5 C14 C11 118.6(5) . .
O6 C14 C11 117.7(5) . .
O5 C14 Ca1 73.4(3) . 3_666
O6 C14 Ca1 53.7(3) . 3_666
C11 C14 Ca1 156.4(4) . 3_666
C1 O1 Ca1 145.8(4) . .
C1 O2 Ca1 173.5(4) . 1_545
S1 O3 Ca1 137.0(2) . 2_545
C14 O5 Ca1 139.1(4) . 4_576
C14 O5 Ca1 81.8(3) . 3_666
Ca1 O5 Ca1 95.71(12) 4_576 3_666
C14 O6 Ca1 141.8(3) . 4_566
C14 O6 Ca1 101.6(3) . 3_666
Ca1 O6 Ca1 107.87(14) 4_566 3_666
O4 S1 O3 119.7(2) . .
O4 S1 C5 108.1(2) . .
O3 S1 C5 108.2(2) . .
O4 S1 C8 107.6(2) . .
O3 S1 C8 106.1(2) . .
C5 S1 C8 106.4(2) . .
O1 Ca1 O2 95.67(15) . 1_565
O1 Ca1 O5 168.87(13) . 4_675
O2 Ca1 O5 82.48(14) 1_565 4_675
O1 Ca1 O6 88.60(14) . 4_665
O2 Ca1 O6 174.87(14) 1_565 4_665
O5 Ca1 O6 92.78(13) 4_675 4_665
O1 Ca1 O6 107.60(13) . 3_666
O2 Ca1 O6 74.00(13) 1_565 3_666
O5 Ca1 O6 82.52(13) 4_675 3_666
O6 Ca1 O6 107.44(9) 4_665 3_666
O1 Ca1 O3 80.41(13) . 2
O2 Ca1 O3 90.25(14) 1_565 2
O5 Ca1 O3 88.61(13) 4_675 2
O6 Ca1 O3 87.65(13) 4_665 2
O6 Ca1 O3 162.76(14) 3_666 2
O1 Ca1 O5 73.02(12) . 3_666
O2 Ca1 O5 110.51(12) 1_565 3_666
O5 Ca1 O5 117.94(8) 4_675 3_666
O6 Ca1 O5 73.45(12) 4_665 3_666
O6 Ca1 O5 48.65(12) 3_666 3_666
O3 Ca1 O5 147.44(13) 2 3_666
O1 Ca1 C14 87.12(14) . 3_666
O2 Ca1 C14 89.28(14) 1_565 3_666
O5 Ca1 C14 103.79(14) 4_675 3_666
O6 Ca1 C14 93.78(14) 4_665 3_666
O6 Ca1 C14 24.70(14) 3_666 3_666
O3 Ca1 C14 167.41(14) 2 3_666
O5 Ca1 C14 24.78(13) 3_666 3_666
O1 Ca1 Ca1 142.13(10) . 2_655
O2 Ca1 Ca1 70.29(10) 1_565 2_655
O5 Ca1 Ca1 47.32(9) 4_675 2_655
O6 Ca1 Ca1 107.89(10) 4_665 2_655
O6 Ca1 Ca1 35.44(9) 3_666 2_655
O3 Ca1 Ca1 132.56(10) 2 2_655
O5 Ca1 Ca1 79.30(8) 3_666 2_655
C14 Ca1 Ca1 58.67(10) 3_666 2_655
O1 Ca1 Ca1 81.58(10) . 2_645
O2 Ca1 Ca1 146.83(10) 1_565 2_645
O5 Ca1 Ca1 105.97(10) 4_675 2_645
O6 Ca1 Ca1 36.69(9) 4_665 2_645
O6 Ca1 Ca1 75.42(10) 3_666 2_645
O3 Ca1 Ca1 121.42(10) 2 2_645
O5 Ca1 Ca1 36.97(8) 3_666 2_645
C14 Ca1 Ca1 57.63(10) 3_666 2_645
Ca1 Ca1 Ca1 91.67(4) 2_655 2_645

loop_
_geom_bond_atom_site_label_1
_geom_bond_atom_site_label_2
_geom_bond_distance
_geom_bond_site_symmetry_2
C1 O2 1.245(7) .
C1 O1 1.256(7) .
C1 C2 1.523(7) .
C2 C3 1.386(8) .
C2 C7 1.407(8) .
C3 C4 1.397(8) .
C4 C5 1.386(8) .
C5 C6 1.400(8) .
C5 S1 1.763(5) .
C6 C7 1.391(8) .
C8 C9 1.384(8) .
C8 C13 1.399(7) .
C8 S1 1.775(5) .
C9 C10 1.396(7) .
C10 C11 1.388(7) .
C11 C12 1.399(8) .
C11 C14 1.506(7) .
C12 C13 1.393(7) .
C14 O5 1.254(6) .
C14 O6 1.263(6) .
C14 Ca1 2.960(5) 3_666
O1 Ca1 2.286(4) .
O2 Ca1 2.295(4) 1_545
O3 S1 1.459(4) .
O3 Ca1 2.445(4) 2_545
O4 S1 1.443(4) .
O5 Ca1 2.345(4) 4_576
O5 Ca1 2.867(4) 3_666
O6 Ca1 2.364(4) 4_566
O6 Ca1 2.436(4) 3_666
Ca1 O2 2.295(4) 1_565
Ca1 O5 2.345(4) 4_675
Ca1 O6 2.364(4) 4_665
Ca1 O6 2.436(4) 3_666
Ca1 O3 2.445(4) 2
Ca1 O5 2.867(4) 3_666
Ca1 C14 2.960(5) 3_666
Ca1 Ca1 3.8802(13) 2_655
Ca1 Ca1 3.8802(13) 2_645
Xe1 Xe1 0.884(4) 3_666
